data_2240962
loop_
_publ_author_name
'Prabpai, Samran'
'Kongsaeree, Palangpon'

_publ_section_title
;
 Crystal structure of 1-(2,4-dihydroxy-6-methylphenyl)ethanone
;
_journal_issue 8
_journal_name_full 'Acta Crystallographica Section E'
_journal_page_first o612
_journal_page_last o613
_journal_paper_doi 10.1107/S2056989015013468
_journal_volume 71
_journal_year 2015
_chemical_formula_iupac 'C9 H10 O3'
_chemical_formula_moiety 'C9 H10 O3'
_chemical_formula_sum 'C9 H10 O3'
_chemical_formula_weight 166.17
_chemical_name_common 2,4-dihydroxy-6-methylacetophenone
_chemical_name_systematic
;
1-(2,4-Dihydroxy-6-methylphenyl)ethanone
;
_space_group_crystal_system monoclinic
_space_group_IT_number 14
_space_group_name_Hall '-P 2ybc'
_space_group_name_H-M_alt 'P 1 21/c 1'
_symmetry_space_group_name_Hall '-P 2ybc'
_symmetry_space_group_name_H-M 'P 1 21/c 1'
_atom_sites_solution_hydrogens geom
_atom_sites_solution_primary direct
_atom_sites_solution_secondary difmap
_audit_creation_method SHELXL-2013
_cell_angle_alpha 90
_cell_angle_beta 91.017(4)
_cell_angle_gamma 90
_cell_formula_units_Z 4
_cell_length_a 7.3570(3)
_cell_length_b 15.0010(10)
_cell_length_c 7.3180(5)
_cell_measurement_reflns_used 1754
_cell_measurement_temperature 298(2)
_cell_measurement_theta_max 27.485
_cell_measurement_theta_min 0.998
_cell_volume 807.50(8)
_computing_cell_refinement
;
SCALEPACK (Otwinowski & Minor, 1997)
;
_computing_data_collection
;
COLLECT (Nonius, 2000)
;
_computing_data_reduction
;
DENZO and SCALEPACK (Otwinowski & Minor, 1997)
;
_computing_molecular_graphics
;
OLEX2 (Dolomanov <i>et al.</i>,  2009) and Mercury (Macrae <i>et
al.</i>,  2008)
;
_computing_publication_material
;
publCIF (Westrip, 2010)
;
_computing_structure_refinement
;
SHELXL2013 (Sheldrick, 2015)
;
_computing_structure_solution
;
SIR97 (Altomare <i>et al.</i>,  1999)
;
_diffrn_ambient_temperature 298(2)
_diffrn_detector_area_resol_mean 9
_diffrn_measured_fraction_theta_full 0.982
_diffrn_measured_fraction_theta_max 0.979
_diffrn_measurement_device_type 'Nonius KappaCCD'
_diffrn_measurement_method CCD
_diffrn_radiation_type MoK\a
_diffrn_radiation_wavelength 0.71073
_diffrn_reflns_av_R_equivalents 0.0282
_diffrn_reflns_limit_h_max 9
_diffrn_reflns_limit_h_min -9
_diffrn_reflns_limit_k_max 19
_diffrn_reflns_limit_k_min -17
_diffrn_reflns_limit_l_max 9
_diffrn_reflns_limit_l_min -9
_diffrn_reflns_number 3260
_diffrn_reflns_theta_full 25.242
_diffrn_reflns_theta_max 27.527
_diffrn_reflns_theta_min 3.098
_exptl_absorpt_coefficient_mu 0.103
_exptl_absorpt_correction_type none
_exptl_crystal_colour yellow
_exptl_crystal_density_diffrn 1.367
_exptl_crystal_density_method 'not measured'
_exptl_crystal_description block
_exptl_crystal_F_000 352
_exptl_crystal_size_max 0.25
_exptl_crystal_size_mid 0.25
_exptl_crystal_size_min 0.25
_refine_diff_density_max 0.220
_refine_diff_density_min -0.169
_refine_ls_extinction_coef 0.06(2)
_refine_ls_extinction_expression Fc^*^=kFc[1+0.001xFc^2^\l^3^/sin(2\q)]^-1/4^
_refine_ls_extinction_method
;
SHELXL2013 (Sheldrick, 2015)
;
_refine_ls_goodness_of_fit_ref 1.028
_refine_ls_hydrogen_treatment constr
_refine_ls_matrix_type full
_refine_ls_number_parameters 114
_refine_ls_number_reflns 1828
_refine_ls_number_restraints 0
_refine_ls_restrained_S_all 1.028
_refine_ls_R_factor_all 0.0751
_refine_ls_R_factor_gt 0.0532
_refine_ls_shift/su_max 0.000
_refine_ls_shift/su_mean 0.000
_refine_ls_structure_factor_coef Fsqd
_refine_ls_weighting_details 'w=1/[\s^2^(Fo^2^)+(0.0739P)^2^+0.1187P] where P=(Fo^2^+2Fc^2^)/3'
_refine_ls_weighting_scheme calc
_refine_ls_wR_factor_gt 0.1318
_refine_ls_wR_factor_ref 0.1497
_reflns_number_gt 1319
_reflns_number_total 1828
_reflns_threshold_expression 'I > 2\s(I)'
_cod_data_source_file xu5859sup1.cif
_cod_data_source_block I
_cod_database_code 2240962
_shelx_space_group_comment
;
The symmetry employed for this shelxl refinement is uniquely defined
by the following loop, which should always be used as a source of
symmetry information in preference to the above space-group names.
They are only intended as comments.
;
_shelx_estimated_absorpt_t_min 0.975
_shelx_estimated_absorpt_t_max 0.975
_shelxl_version_number .2013

loop_
_symmetry_equiv_pos_as_xyz
'x, y, z'
'-x, y+1/2, -z+1/2'
'-x, -y, -z'
'x, -y-1/2, z-1/2'

loop_
_atom_site_type_symbol
_atom_site_label
_atom_site_fract_x
_atom_site_fract_y
_atom_site_fract_z
_atom_site_U_iso_or_equiv
_atom_site_adp_type
_atom_site_calc_flag
_atom_site_occupancy
C C1 0.70787(19) 0.22482(9) 0.77437(17) 0.0385(4) Uani d 1
C C2 0.70538(18) 0.32006(10) 0.77086(18) 0.0407(4) Uani d 1
C C3 0.8510(2) 0.37042(10) 0.83381(19) 0.0436(4) Uani d 1
H H3 0.8441 0.4381 0.8326 0.052 Uiso d 1
C C4 1.00510(19) 0.32826(10) 0.89794(19) 0.0447(4) Uani d 1
C C5 1.0142(2) 0.23520(10) 0.9001(2) 0.0446(4) Uani d 1
H H5 1.1320 0.2021 0.9410 0.053 Uiso d 1
C C6 0.87053(19) 0.18331(10) 0.84171(17) 0.0416(4) Uani d 1
C C7 0.5457(2) 0.17763(10) 0.70990(19) 0.0456(4) Uani d 1
C C8 0.5184(3) 0.07921(13) 0.7285(3) 0.0776(6) Uani d 1
H H8A 0.6044 0.0483 0.6544 0.116 Uiso calc 1
H H8B 0.3972 0.0640 0.6891 0.116 Uiso calc 1
H H8C 0.5360 0.0622 0.8541 0.116 Uiso calc 1
O O9 0.41657(15) 0.21912(7) 0.63688(18) 0.0588(4) Uani d 1
O O10 0.55972(15) 0.36627(7) 0.70969(17) 0.0552(4) Uani d 1
H H10 0.4830 0.3316 0.6688 0.083 Uiso calc 1
O O11 1.14661(16) 0.37918(8) 0.95736(18) 0.0631(4) Uani d 1
H H11 1.2256 0.3471 1.0026 0.095 Uiso calc 1
C C12 0.9014(3) 0.08414(11) 0.8510(2) 0.0607(5) Uani d 1
H H12A 0.8165 0.0580 0.9335 0.073 Uiso calc 1
H H12B 1.0231 0.0725 0.8940 0.073 Uiso calc 1
H H12C 0.8842 0.0588 0.7315 0.073 Uiso calc 1

loop_
_atom_site_aniso_label
_atom_site_aniso_U_11
_atom_site_aniso_U_22
_atom_site_aniso_U_33
_atom_site_aniso_U_12
_atom_site_aniso_U_13
_atom_site_aniso_U_23
C1 0.0408(8) 0.0373(8) 0.0373(7) 0.0021(6) -0.0033(6) 0.0009(5)
C2 0.0384(7) 0.0409(8) 0.0426(7) 0.0061(6) -0.0036(5) 0.0034(6)
C3 0.0438(8) 0.0373(8) 0.0496(8) 0.0011(6) -0.0048(6) 0.0029(6)
C4 0.0404(8) 0.0485(9) 0.0449(8) -0.0015(6) -0.0053(6) 0.0013(6)
C5 0.0402(8) 0.0481(9) 0.0452(8) 0.0092(6) -0.0059(6) 0.0017(6)
C6 0.0464(8) 0.0393(8) 0.0390(7) 0.0068(6) -0.0027(6) 0.0024(5)
C7 0.0462(8) 0.0469(9) 0.0436(8) -0.0020(7) -0.0047(6) 0.0001(6)
C8 0.0771(13) 0.0495(11) 0.1050(15) -0.0156(9) -0.0344(11) 0.0089(10)
O9 0.0443(7) 0.0558(7) 0.0756(8) -0.0015(5) -0.0172(5) 0.0004(5)
O10 0.0447(7) 0.0420(6) 0.0782(8) 0.0077(5) -0.0177(5) 0.0043(5)
O11 0.0475(7) 0.0556(7) 0.0853(9) -0.0071(5) -0.0213(6) 0.0027(6)
C12 0.0671(11) 0.0429(9) 0.0717(11) 0.0126(8) -0.0123(8) 0.0029(8)

loop_
_atom_type_symbol
_atom_type_description
_atom_type_scat_dispersion_real
_atom_type_scat_dispersion_imag
_atom_type_scat_source
C C 0.0030 0.0020 'International Tables Vol C Tables 4.2.6.8 and 6.1.1.4'
H H 0.0000 0.0000 'International Tables Vol C Tables 4.2.6.8 and 6.1.1.4'
O O 0.0110 0.0060 'International Tables Vol C Tables 4.2.6.8 and 6.1.1.4'

loop_
_geom_angle_atom_site_label_1
_geom_angle_atom_site_label_2
_geom_angle_atom_site_label_3
_geom_angle
C6 C1 C2 116.89(13)
C6 C1 C7 125.12(13)
C2 C1 C7 117.99(12)
O10 C2 C3 115.89(13)
O10 C2 C1 122.05(13)
C3 C2 C1 122.04(12)
C4 C3 C2 119.47(14)
C4 C3 H3 120.3
C2 C3 H3 120.3
O11 C4 C3 118.31(14)
O11 C4 C5 121.49(13)
C3 C4 C5 120.19(13)
C6 C5 C4 121.71(13)
C6 C5 H5 116.9
C4 C5 H5 121.4
C5 C6 C1 119.68(13)
C5 C6 C12 115.52(13)
C1 C6 C12 124.79(14)
O9 C7 C1 120.57(14)
O9 C7 C8 115.38(14)
C1 C7 C8 124.04(14)
C7 C8 H8A 109.5
C7 C8 H8B 109.5
H8A C8 H8B 109.5
C7 C8 H8C 109.5
H8A C8 H8C 109.5
H8B C8 H8C 109.5
C2 O10 H10 109.5
C4 O11 H11 109.5
C6 C12 H12A 109.5
C6 C12 H12B 109.5
H12A C12 H12B 109.5
C6 C12 H12C 109.5
H12A C12 H12C 109.5
H12B C12 H12C 109.5

loop_
_geom_bond_atom_site_label_1
_geom_bond_atom_site_label_2
_geom_bond_distance
C1 C6 1.4288(18)
C1 C2 1.429(2)
C1 C7 1.4585(19)
C2 O10 1.3462(16)
C2 C3 1.3831(19)
C3 C4 1.374(2)
C3 H3 1.0170
C4 O11 1.3566(18)
C4 C5 1.398(2)
C5 C6 1.375(2)
C5 H5 1.0380
C6 C12 1.506(2)
C7 O9 1.2481(18)
C7 C8 1.497(2)
C8 H8A 0.9600
C8 H8B 0.9600
C8 H8C 0.9600
O10 H10 0.8200
O11 H11 0.8200
C12 H12A 0.9600
C12 H12B 0.9600
C12 H12C 0.9600

loop_
_geom_hbond_atom_site_label_D
_geom_hbond_atom_site_label_H
_geom_hbond_atom_site_label_A
_geom_hbond_site_symmetry_A
_geom_hbond_distance_DH
_geom_hbond_distance_HA
_geom_hbond_distance_DA
_geom_hbond_angle_DHA
O10 H10 O9 . 0.82 1.77 2.4991(16) 147.0
O11 H11 O9 4_666 0.82 1.97 2.7843(16) 172.8

loop_
_geom_torsion_atom_site_label_1
_geom_torsion_atom_site_label_2
_geom_torsion_atom_site_label_3
_geom_torsion_atom_site_label_4
_geom_torsion
C6 C1 C2 O10 179.79(12)
C7 C1 C2 O10 -0.3(2)
C6 C1 C2 C3 -1.66(19)
C7 C1 C2 C3 178.24(13)
O10 C2 C3 C4 -179.77(13)
C1 C2 C3 C4 1.6(2)
C2 C3 C4 O11 179.41(13)
C2 C3 C4 C5 -0.2(2)
O11 C4 C5 C6 179.36(14)
C3 C4 C5 C6 -1.0(2)
C4 C5 C6 C1 0.9(2)
C4 C5 C6 C12 179.57(14)
C2 C1 C6 C5 0.41(19)
C7 C1 C6 C5 -179.48(13)
C2 C1 C6 C12 -178.14(14)
C7 C1 C6 C12 2.0(2)
C6 C1 C7 O9 -172.96(13)
C2 C1 C7 O9 7.2(2)
C6 C1 C7 C8 8.5(2)
C2 C1 C7 C8 -171.41(16)

_cod_database_fobs_code 2240962
